data_4305448
loop_
_publ_author_name
'Travis Owen'
'Fernande Grandjean'
'Gary J. Long'
'Konstantin V. Domasevitch'
'Nikolay Gerasimchuk'

_publ_contact_author_address
; 
 Department of Chemistry, 
 Temple Hall 456, 
 Missouri State University, 
 Springfield, MO 65897, USA. 
;
_publ_contact_author_email NNGerasimchuk@missouristate.edu
_publ_contact_author_fax '1 417 836 5507'
_publ_contact_author_name 'Prof. Nikolay Gerasimchuk'
_publ_contact_author_phone '1 417 836 5165'
_publ_section_title
;
Synthesis and Characterization of Two Intensely Colored
Tris(benzoylcyanoxime)iron(II) Anionic Complexes
;
_journal_name_full 'Inorganic Chemistry'
_journal_page_first 8704
_journal_page_last 8713
_journal_paper_doi 10.1021/ic8004322
_journal_volume 47
_journal_year 2008
_chemical_compound_source 'synthesized new Fe(II) complex'
_chemical_formula_moiety 'C27 H15 Fe N6 O6, C24 H20 P'
_chemical_formula_sum 'C51 H35 Fe N6 O6 P'
_chemical_formula_weight 914.67
_chemical_melting_point 'oxidizes upon heating on air up to 100 C'
_chemical_name_common 'tris[benzoylcyanoximato]iron(II)}, PPh4 salt'
_chemical_name_systematic
; 
 Tetraphenylphosphonium salt of fac{tris[benzoylcyanoximato{Iron(II)]}
;
_space_group_IT_number 14
_symmetry_cell_setting monoclinic
_symmetry_Int_Tables_number 14
_symmetry_space_group_name_Hall '-P 2yn'
_symmetry_space_group_name_H-M 'P 1 21/n 1'
_atom_sites_solution_hydrogens geom
_atom_sites_solution_primary direct
_atom_sites_solution_secondary difmap
_audit_creation_method SHELXL-97
_cell_angle_alpha 90.00
_cell_angle_beta 92.3020(10)
_cell_angle_gamma 90.00
_cell_formula_units_Z 4
_cell_length_a 12.1899(11)
_cell_length_b 25.963(2)
_cell_length_c 13.8001(12)
_cell_measurement_reflns_used 609
_cell_measurement_temperature 100(2)
_cell_measurement_theta_max 27.065
_cell_measurement_theta_min 2.184
_cell_volume 4364.0(6)
_computing_cell_refinement 'SAINT (Bruker, 1998)'
_computing_data_collection 'SMART (Bruker, 1998)'
_computing_data_reduction 'SAINT (Bruker, 1998)'
_computing_molecular_graphics 'ORTEP-III (Burnett & Johnson, 1996)'
_computing_publication_material 'CIFTAB (Sheldrick, 1997)'
_computing_structure_refinement 'SHELXL-97 (Sheldrick, 1997)'
_computing_structure_solution 'SHELXS-97 (Sheldrick, 1990)'
_diffrn_ambient_temperature 100(2)
_diffrn_measured_fraction_theta_full 1.000
_diffrn_measured_fraction_theta_max 1.000
_diffrn_measurement_device_type 'Bruker APEX2 CCD area detector'
_diffrn_measurement_method 'omega scans'
_diffrn_radiation_monochromator graphite
_diffrn_radiation_source 'fine-focus sealed tube'
_diffrn_radiation_type MoK\a
_diffrn_radiation_wavelength 0.71073
_diffrn_reflns_av_R_equivalents 0.0404
_diffrn_reflns_av_sigmaI/netI 0.0300
_diffrn_reflns_limit_h_max 15
_diffrn_reflns_limit_h_min -15
_diffrn_reflns_limit_k_max 32
_diffrn_reflns_limit_k_min -32
_diffrn_reflns_limit_l_max 17
_diffrn_reflns_limit_l_min -17
_diffrn_reflns_number 44748
_diffrn_reflns_theta_full 26.37
_diffrn_reflns_theta_max 26.37
_diffrn_reflns_theta_min 1.57
_diffrn_standards_decay_% 0.0
_exptl_absorpt_coefficient_mu 0.442
_exptl_absorpt_correction_T_max 1.0000
_exptl_absorpt_correction_T_min 0.7860
_exptl_absorpt_correction_type numerical
_exptl_absorpt_process_details 'SADABS (Bruker AXS, 2005)'
_exptl_crystal_colour blue-purple
_exptl_crystal_density_diffrn 1.392
_exptl_crystal_density_meas ?
_exptl_crystal_density_method .
_exptl_crystal_description plate
_exptl_crystal_F_000 1888
_exptl_crystal_size_max 0.45
_exptl_crystal_size_mid 0.25
_exptl_crystal_size_min 0.15
_refine_diff_density_max 0.389
_refine_diff_density_min -0.413
_refine_diff_density_rms 0.048
_refine_ls_extinction_method none
_refine_ls_goodness_of_fit_ref 1.026
_refine_ls_hydrogen_treatment noref
_refine_ls_matrix_type full
_refine_ls_number_parameters 586
_refine_ls_number_reflns 8925
_refine_ls_number_restraints 0
_refine_ls_restrained_S_all 1.026
_refine_ls_R_factor_all 0.0411
_refine_ls_R_factor_gt 0.0312
_refine_ls_shift/su_max 0.001
_refine_ls_shift/su_mean 0.000
_refine_ls_structure_factor_coef Fsqd
_refine_ls_weighting_details 'calc w=1/[\s^2^(Fo^2^)+(0.0307P)^2^+2.4983P] where P=(Fo^2^+2Fc^2^)/3'
_refine_ls_weighting_scheme calc
_refine_ls_wR_factor_gt 0.0729
_refine_ls_wR_factor_ref 0.0781
_reflns_number_gt 7471
_reflns_number_total 8925
_reflns_threshold_expression >4sigma(I)
_cod_data_source_file ic8004322_si_002.cif
_cod_data_source_block febco3-100k
_cod_depositor_comments
;
The following automatic conversions were performed:
'_symmetry_cell_setting' value 'Monoclinic' changed to 'monoclinic'
according to '/home/saulius/struct/CIF-dictionaries/cif_core.dic'
dictionary named 'cif_core.dic' version 2.4.1 from 2010-06-29.

Automatic conversion script
Id: cif_fix_enum 1527 2010-12-29 10:47:43Z saulius 
;
_cod_original_sg_symbol_Hall '-P 2yn '
_cod_original_sg_symbol_H-M 'P 1 21/n 1 '
_cod_database_code 4305448

loop_
_symmetry_equiv_pos_as_xyz
'x, y, z'
'-x+1/2, y+1/2, -z+1/2'
'-x, -y, -z'
'x-1/2, -y-1/2, z-1/2'

loop_
_atom_site_label
_atom_site_type_symbol
_atom_site_fract_x
_atom_site_fract_y
_atom_site_fract_z
_atom_site_U_iso_or_equiv
_atom_site_adp_type
_atom_site_occupancy
_atom_site_symmetry_multiplicity
_atom_site_calc_flag
_atom_site_refinement_flags
_atom_site_disorder_assembly
_atom_site_disorder_group
C1 C 0.32249(13) 0.13578(6) 0.06408(11) 0.0173(3) Uani 1 1 d . . .
C2 C 0.24107(13) 0.17331(6) 0.03829(11) 0.0193(3) Uani 1 1 d . . .
C3 C 0.42397(13) 0.12631(6) 0.02017(11) 0.0166(3) Uani 1 1 d . . .
C4 C 0.46844(13) 0.15688(6) -0.05919(12) 0.0194(3) Uani 1 1 d . . .
C5 C 0.54301(14) 0.13269(7) -0.11893(13) 0.0250(4) Uani 1 1 d . . .
H5 H 0.5624 0.0977 -0.1081 0.030 Uiso 1 1 calc R . .
C6 C 0.58830(15) 0.15986(8) -0.19366(13) 0.0312(4) Uani 1 1 d . . .
H6 H 0.6391 0.1435 -0.2340 0.037 Uiso 1 1 calc R . .
C7 C 0.55974(15) 0.21106(8) -0.21003(13) 0.0310(4) Uani 1 1 d . . .
H7 H 0.5902 0.2294 -0.2622 0.037 Uiso 1 1 calc R . .
C8 C 0.48725(15) 0.23545(7) -0.15075(13) 0.0281(4) Uani 1 1 d . . .
H8 H 0.4686 0.2705 -0.1618 0.034 Uiso 1 1 calc R . .
C9 C 0.44160(14) 0.20861(7) -0.07492(12) 0.0234(4) Uani 1 1 d . . .
H9 H 0.3922 0.2255 -0.0339 0.028 Uiso 1 1 calc R . .
C10 C 0.24917(13) -0.01984(6) 0.19887(12) 0.0171(3) Uani 1 1 d . . .
C11 C 0.18238(13) -0.05074(6) 0.25811(12) 0.0190(3) Uani 1 1 d . . .
C12 C 0.25404(12) -0.02053(6) 0.09640(12) 0.0171(3) Uani 1 1 d . . .
C13 C 0.17950(13) -0.05085(6) 0.03110(12) 0.0178(3) Uani 1 1 d . . .
C14 C 0.22274(14) -0.07342(7) -0.05133(12) 0.0224(4) Uani 1 1 d . . .
H14 H 0.2990 -0.0708 -0.0624 0.027 Uiso 1 1 calc R . .
C15 C 0.15368(15) -0.09960(7) -0.11676(13) 0.0263(4) Uani 1 1 d . . .
H15 H 0.1830 -0.1157 -0.1718 0.032 Uiso 1 1 calc R . .
C16 C 0.04180(14) -0.10229(7) -0.10188(13) 0.0242(4) Uani 1 1 d . . .
H16 H -0.0054 -0.1198 -0.1473 0.029 Uiso 1 1 calc R . .
C17 C -0.00103(14) -0.07944(7) -0.02083(12) 0.0224(4) Uani 1 1 d . . .
H17 H -0.0777 -0.0811 -0.0113 0.027 Uiso 1 1 calc R . .
C18 C 0.06753(13) -0.05413(6) 0.04672(12) 0.0197(3) Uani 1 1 d . . .
H18 H 0.0382 -0.0392 0.1030 0.024 Uiso 1 1 calc R . .
C19 C 0.59107(13) 0.06309(6) 0.27252(11) 0.0173(3) Uani 1 1 d . . .
C20 C 0.67114(13) 0.09053(6) 0.33029(12) 0.0192(3) Uani 1 1 d . . .
C21 C 0.60490(13) 0.01497(6) 0.22540(11) 0.0169(3) Uani 1 1 d . . .
C22 C 0.70031(13) -0.01941(6) 0.24118(12) 0.0172(3) Uani 1 1 d . . .
C23 C 0.72013(13) -0.05605(6) 0.16987(12) 0.0208(3) Uani 1 1 d . . .
H23 H 0.6751 -0.0570 0.1121 0.025 Uiso 1 1 calc R . .
C24 C 0.80530(14) -0.09093(7) 0.18324(13) 0.0240(4) Uani 1 1 d . . .
H24 H 0.8180 -0.1161 0.1350 0.029 Uiso 1 1 calc R . .
C25 C 0.87222(14) -0.08923(7) 0.26707(13) 0.0239(4) Uani 1 1 d . . .
H25 H 0.9306 -0.1132 0.2760 0.029 Uiso 1 1 calc R . .
C26 C 0.85391(14) -0.05266(7) 0.33765(13) 0.0246(4) Uani 1 1 d . . .
H26 H 0.9004 -0.0514 0.3945 0.030 Uiso 1 1 calc R . .
C27 C 0.76783(13) -0.01779(6) 0.32564(12) 0.0213(3) Uani 1 1 d . . .
H27 H 0.7549 0.0070 0.3745 0.026 Uiso 1 1 calc R . .
C28 C 0.41237(13) 0.15899(6) 0.53017(12) 0.0193(3) Uani 1 1 d . . .
C29 C 0.40442(15) 0.10751(7) 0.55749(14) 0.0284(4) Uani 1 1 d . . .
H29 H 0.3345 0.0917 0.5614 0.034 Uiso 1 1 calc R . .
C30 C 0.49915(16) 0.07943(8) 0.57890(14) 0.0320(4) Uani 1 1 d . . .
H30 H 0.4940 0.0443 0.5971 0.038 Uiso 1 1 calc R . .
C31 C 0.60078(15) 0.10241(7) 0.57381(13) 0.0285(4) Uani 1 1 d . . .
H31 H 0.6655 0.0829 0.5874 0.034 Uiso 1 1 calc R . .
C32 C 0.60876(14) 0.15401(7) 0.54894(13) 0.0266(4) Uani 1 1 d . . .
H32 H 0.6789 0.1698 0.5471 0.032 Uiso 1 1 calc R . .
C33 C 0.51528(13) 0.18261(7) 0.52680(12) 0.0220(4) Uani 1 1 d . . .
H33 H 0.5209 0.2179 0.5095 0.026 Uiso 1 1 calc R . .
C34 C 0.24731(13) 0.23309(6) 0.59828(12) 0.0187(3) Uani 1 1 d . . .
C35 C 0.25914(14) 0.21241(7) 0.69135(12) 0.0222(4) Uani 1 1 d . . .
H35 H 0.3029 0.1826 0.7028 0.027 Uiso 1 1 calc R . .
C36 C 0.20652(15) 0.23570(7) 0.76706(13) 0.0262(4) Uani 1 1 d . . .
H36 H 0.2140 0.2216 0.8305 0.031 Uiso 1 1 calc R . .
C37 C 0.14326(14) 0.27926(7) 0.75115(13) 0.0250(4) Uani 1 1 d . . .
H37 H 0.1065 0.2946 0.8032 0.030 Uiso 1 1 calc R . .
C38 C 0.13355(14) 0.30060(7) 0.65884(13) 0.0251(4) Uani 1 1 d . . .
H38 H 0.0917 0.3311 0.6484 0.030 Uiso 1 1 calc R . .
C39 C 0.18451(14) 0.27765(6) 0.58199(12) 0.0226(4) Uani 1 1 d . . .
H39 H 0.1769 0.2920 0.5188 0.027 Uiso 1 1 calc R . .
C40 C 0.32436(13) 0.23816(6) 0.39957(12) 0.0186(3) Uani 1 1 d . . .
C41 C 0.37632(14) 0.28543(7) 0.41990(13) 0.0232(4) Uani 1 1 d . . .
H41 H 0.3902 0.2959 0.4852 0.028 Uiso 1 1 calc R . .
C42 C 0.40713(15) 0.31661(7) 0.34448(13) 0.0264(4) Uani 1 1 d . . .
H42 H 0.4424 0.3486 0.3581 0.032 Uiso 1 1 calc R . .
C43 C 0.38667(15) 0.30141(7) 0.24895(13) 0.0253(4) Uani 1 1 d . . .
H43 H 0.4072 0.3231 0.1973 0.030 Uiso 1 1 calc R . .
C44 C 0.33631(15) 0.25460(7) 0.22914(13) 0.0253(4) Uani 1 1 d . . .
H44 H 0.3233 0.2441 0.1637 0.030 Uiso 1 1 calc R . .
C45 C 0.30481(13) 0.22292(6) 0.30363(12) 0.0211(3) Uani 1 1 d . . .
H45 H 0.2700 0.1909 0.2894 0.025 Uiso 1 1 calc R . .
C46 C 0.18039(13) 0.15344(6) 0.46392(11) 0.0175(3) Uani 1 1 d . . .
C47 C 0.07601(13) 0.16217(6) 0.49994(12) 0.0207(3) Uani 1 1 d . . .
H47 H 0.0649 0.1899 0.5433 0.025 Uiso 1 1 calc R . .
C48 C -0.01074(14) 0.13034(7) 0.47222(13) 0.0244(4) Uani 1 1 d . . .
H48 H -0.0815 0.1363 0.4964 0.029 Uiso 1 1 calc R . .
C49 C 0.00588(14) 0.08970(7) 0.40903(13) 0.0246(4) Uani 1 1 d . . .
H49 H -0.0539 0.0681 0.3895 0.030 Uiso 1 1 calc R . .
C50 C 0.10888(14) 0.08051(7) 0.37442(13) 0.0257(4) Uani 1 1 d . . .
H50 H 0.1196 0.0523 0.3320 0.031 Uiso 1 1 calc R . .
C51 C 0.19684(14) 0.11220(6) 0.40125(12) 0.0221(4) Uani 1 1 d . . .
H51 H 0.2675 0.1059 0.3772 0.027 Uiso 1 1 calc R . .
Fe1 Fe 0.407316(18) 0.049847(8) 0.154940(16) 0.01537(6) Uani 1 1 d . . .
N1 N 0.30105(10) 0.10088(5) 0.13693(9) 0.0166(3) Uani 1 1 d . . .
N2 N 0.17404(12) 0.20293(6) 0.01866(11) 0.0275(3) Uani 1 1 d . . .
N3 N 0.32597(10) 0.01275(5) 0.24267(9) 0.0163(3) Uani 1 1 d . . .
N4 N 0.13182(12) -0.07533(6) 0.30907(11) 0.0259(3) Uani 1 1 d . . .
N5 N 0.49075(10) 0.08554(5) 0.24983(9) 0.0162(3) Uani 1 1 d . . .
N6 N 0.73762(12) 0.11327(6) 0.37308(11) 0.0269(3) Uani 1 1 d . . .
O1 O 0.21278(9) 0.10535(5) 0.17965(8) 0.0213(2) Uani 1 1 d . . .
O2 O 0.47851(9) 0.08762(4) 0.05170(8) 0.0175(2) Uani 1 1 d . . .
O3 O 0.33486(9) 0.01434(4) 0.33327(8) 0.0201(2) Uani 1 1 d . . .
O4 O 0.32819(9) 0.00656(4) 0.05901(8) 0.0177(2) Uani 1 1 d . . .
O5 O 0.46693(9) 0.12748(4) 0.28887(8) 0.0210(2) Uani 1 1 d . . .
O6 O 0.52835(9) 0.00101(4) 0.16597(8) 0.0178(2) Uani 1 1 d . . .
P1 P 0.29201(3) 0.195967(16) 0.49764(3) 0.01675(9) Uani 1 1 d . . .

loop_
_atom_site_aniso_label
_atom_site_aniso_U_11
_atom_site_aniso_U_22
_atom_site_aniso_U_33
_atom_site_aniso_U_23
_atom_site_aniso_U_13
_atom_site_aniso_U_12
C1 0.0186(8) 0.0161(8) 0.0169(8) 0.0006(6) -0.0028(6) -0.0001(6)
C2 0.0222(8) 0.0199(8) 0.0157(8) -0.0006(7) -0.0007(6) -0.0014(7)
C3 0.0182(8) 0.0158(7) 0.0154(8) -0.0030(6) -0.0037(6) -0.0037(6)
C4 0.0185(8) 0.0221(8) 0.0174(8) 0.0001(7) -0.0026(6) -0.0053(7)
C5 0.0243(9) 0.0274(9) 0.0232(9) -0.0014(7) 0.0007(7) -0.0014(7)
C6 0.0284(10) 0.0414(11) 0.0240(9) -0.0038(8) 0.0054(7) -0.0078(8)
C7 0.0324(10) 0.0397(11) 0.0207(9) 0.0050(8) -0.0018(7) -0.0152(9)
C8 0.0324(10) 0.0260(9) 0.0252(9) 0.0069(8) -0.0071(7) -0.0098(8)
C9 0.0240(9) 0.0239(9) 0.0220(9) 0.0007(7) -0.0023(7) -0.0039(7)
C10 0.0160(8) 0.0150(8) 0.0200(8) 0.0006(6) -0.0013(6) -0.0014(6)
C11 0.0182(8) 0.0182(8) 0.0202(8) -0.0030(7) -0.0044(6) 0.0017(7)
C12 0.0148(8) 0.0144(8) 0.0218(8) 0.0006(6) -0.0024(6) 0.0024(6)
C13 0.0189(8) 0.0158(8) 0.0185(8) 0.0022(6) -0.0026(6) -0.0012(6)
C14 0.0189(8) 0.0253(9) 0.0227(9) -0.0008(7) 0.0001(7) -0.0025(7)
C15 0.0278(9) 0.0294(10) 0.0216(9) -0.0052(7) -0.0002(7) -0.0012(8)
C16 0.0246(9) 0.0236(9) 0.0239(9) -0.0011(7) -0.0069(7) -0.0050(7)
C17 0.0165(8) 0.0246(9) 0.0258(9) 0.0023(7) -0.0031(7) -0.0026(7)
C18 0.0195(8) 0.0205(8) 0.0190(8) 0.0023(7) -0.0009(6) 0.0008(7)
C19 0.0155(8) 0.0193(8) 0.0169(8) -0.0004(6) -0.0014(6) -0.0004(6)
C20 0.0176(8) 0.0200(8) 0.0199(8) -0.0008(7) 0.0006(6) 0.0044(7)
C21 0.0166(8) 0.0182(8) 0.0159(8) 0.0020(6) -0.0004(6) -0.0017(6)
C22 0.0154(8) 0.0163(8) 0.0198(8) 0.0016(6) 0.0004(6) -0.0014(6)
C23 0.0211(8) 0.0212(8) 0.0200(8) 0.0002(7) -0.0015(6) -0.0003(7)
C24 0.0246(9) 0.0212(9) 0.0263(9) -0.0014(7) 0.0031(7) 0.0030(7)
C25 0.0171(8) 0.0209(8) 0.0337(10) 0.0051(7) 0.0006(7) 0.0039(7)
C26 0.0209(8) 0.0256(9) 0.0267(9) 0.0032(7) -0.0069(7) 0.0010(7)
C27 0.0223(8) 0.0196(8) 0.0218(9) -0.0008(7) -0.0025(7) 0.0000(7)
C28 0.0169(8) 0.0218(8) 0.0190(8) 0.0011(7) -0.0005(6) 0.0030(6)
C29 0.0227(9) 0.0248(9) 0.0377(11) 0.0089(8) 0.0003(8) 0.0006(7)
C30 0.0309(10) 0.0276(10) 0.0374(11) 0.0095(8) -0.0015(8) 0.0068(8)
C31 0.0243(9) 0.0377(11) 0.0233(9) 0.0013(8) -0.0012(7) 0.0122(8)
C32 0.0180(8) 0.0384(11) 0.0233(9) -0.0034(8) -0.0016(7) 0.0007(7)
C33 0.0208(8) 0.0247(9) 0.0205(8) -0.0010(7) -0.0008(7) -0.0003(7)
C34 0.0167(8) 0.0189(8) 0.0203(8) -0.0016(7) -0.0024(6) -0.0021(6)
C35 0.0222(8) 0.0203(8) 0.0238(9) 0.0011(7) -0.0033(7) 0.0008(7)
C36 0.0308(10) 0.0280(9) 0.0196(9) 0.0010(7) -0.0013(7) -0.0007(8)
C37 0.0259(9) 0.0266(9) 0.0226(9) -0.0047(7) 0.0012(7) -0.0006(7)
C38 0.0273(9) 0.0222(9) 0.0254(9) -0.0022(7) -0.0014(7) 0.0047(7)
C39 0.0256(9) 0.0211(8) 0.0209(9) 0.0012(7) -0.0030(7) 0.0023(7)
C40 0.0165(8) 0.0181(8) 0.0211(8) 0.0017(7) -0.0009(6) 0.0017(6)
C41 0.0266(9) 0.0213(8) 0.0214(9) -0.0029(7) -0.0018(7) -0.0023(7)
C42 0.0317(10) 0.0183(8) 0.0292(10) -0.0015(7) 0.0016(8) -0.0055(7)
C43 0.0313(10) 0.0209(9) 0.0239(9) 0.0025(7) 0.0044(7) -0.0007(7)
C44 0.0307(10) 0.0253(9) 0.0199(9) -0.0016(7) 0.0016(7) -0.0008(7)
C45 0.0228(8) 0.0160(8) 0.0241(9) -0.0023(7) -0.0012(7) -0.0005(6)
C46 0.0174(8) 0.0163(8) 0.0186(8) 0.0023(6) -0.0026(6) -0.0015(6)
C47 0.0201(8) 0.0216(8) 0.0203(8) -0.0007(7) -0.0006(6) 0.0009(7)
C48 0.0190(8) 0.0283(9) 0.0257(9) 0.0017(7) 0.0002(7) 0.0011(7)
C49 0.0216(9) 0.0258(9) 0.0261(9) 0.0015(7) -0.0033(7) -0.0063(7)
C50 0.0278(9) 0.0230(9) 0.0263(9) -0.0049(7) 0.0016(7) -0.0033(7)
C51 0.0210(8) 0.0201(8) 0.0253(9) -0.0010(7) 0.0024(7) 0.0001(7)
Fe1 0.01372(11) 0.01521(12) 0.01697(12) 0.00041(9) -0.00221(8) -0.00037(9)
N1 0.0151(7) 0.0188(7) 0.0157(7) -0.0018(5) -0.0027(5) -0.0016(5)
N2 0.0297(8) 0.0265(8) 0.0259(8) 0.0022(6) -0.0021(6) 0.0062(7)
N3 0.0165(7) 0.0148(6) 0.0174(7) 0.0001(5) -0.0025(5) 0.0028(5)
N4 0.0250(8) 0.0277(8) 0.0247(8) 0.0030(7) -0.0010(6) -0.0061(6)
N5 0.0159(7) 0.0149(6) 0.0177(7) 0.0007(5) 0.0009(5) -0.0008(5)
N6 0.0205(8) 0.0283(8) 0.0313(8) -0.0093(7) -0.0042(6) 0.0012(6)
O1 0.0145(6) 0.0276(6) 0.0220(6) 0.0018(5) 0.0025(5) 0.0022(5)
O2 0.0164(5) 0.0175(6) 0.0184(6) -0.0005(5) -0.0011(4) -0.0005(4)
O3 0.0238(6) 0.0217(6) 0.0145(6) 0.0007(5) -0.0021(4) -0.0002(5)
O4 0.0162(5) 0.0187(6) 0.0180(6) 0.0004(5) -0.0012(4) -0.0017(4)
O5 0.0206(6) 0.0167(6) 0.0255(6) -0.0049(5) -0.0004(5) 0.0017(5)
O6 0.0162(5) 0.0172(6) 0.0196(6) -0.0013(5) -0.0031(4) -0.0002(4)
P1 0.0160(2) 0.0156(2) 0.0184(2) 0.00055(16) -0.00132(15) 0.00001(16)

loop_
_atom_type_symbol
_atom_type_description
_atom_type_scat_dispersion_real
_atom_type_scat_dispersion_imag
_atom_type_scat_source
C C 0.0033 0.0016 'International Tables Vol C Tables 4.2.6.8 and 6.1.1.4'
H H 0.0000 0.0000 'International Tables Vol C Tables 4.2.6.8 and 6.1.1.4'
N N 0.0061 0.0033 'International Tables Vol C Tables 4.2.6.8 and 6.1.1.4'
O O 0.0106 0.0060 'International Tables Vol C Tables 4.2.6.8 and 6.1.1.4'
P P 0.1023 0.0942 'International Tables Vol C Tables 4.2.6.8 and 6.1.1.4'
Fe Fe 0.3463 0.8444 'International Tables Vol C Tables 4.2.6.8 and 6.1.1.4'

loop_
_geom_angle_atom_site_label_1
_geom_angle_atom_site_label_2
_geom_angle_atom_site_label_3
_geom_angle
_geom_angle_site_symmetry_1
_geom_angle_site_symmetry_3
_geom_angle_publ_flag
N1 C1 C3 112.89(13) . . ?
N1 C1 C2 118.57(14) . . ?
C3 C1 C2 128.40(15) . . ?
N2 C2 C1 178.55(19) . . ?
O2 C3 C1 116.30(14) . . ?
O2 C3 C4 118.48(14) . . ?
C1 C3 C4 125.20(14) . . ?
C9 C4 C5 119.55(16) . . ?
C9 C4 C3 122.85(15) . . ?
C5 C4 C3 117.57(15) . . ?
C6 C5 C4 119.90(17) . . ?
C6 C5 H5 120.1 . . ?
C4 C5 H5 120.1 . . ?
C5 C6 C7 120.27(18) . . ?
C5 C6 H6 119.9 . . ?
C7 C6 H6 119.9 . . ?
C8 C7 C6 120.26(17) . . ?
C8 C7 H7 119.9 . . ?
C6 C7 H7 119.9 . . ?
C7 C8 C9 120.01(17) . . ?
C7 C8 H8 120.0 . . ?
C9 C8 H8 120.0 . . ?
C8 C9 C4 119.99(17) . . ?
C8 C9 H9 120.0 . . ?
C4 C9 H9 120.0 . . ?
N3 C10 C12 112.90(14) . . ?
N3 C10 C11 119.10(14) . . ?
C12 C10 C11 127.82(14) . . ?
N4 C11 C10 177.06(17) . . ?
O4 C12 C10 117.18(14) . . ?
O4 C12 C13 118.44(14) . . ?
C10 C12 C13 124.37(14) . . ?
C18 C13 C14 120.20(15) . . ?
C18 C13 C12 121.30(15) . . ?
C14 C13 C12 118.35(14) . . ?
C15 C14 C13 119.67(16) . . ?
C15 C14 H14 120.2 . . ?
C13 C14 H14 120.2 . . ?
C14 C15 C16 120.14(16) . . ?
C14 C15 H15 119.9 . . ?
C16 C15 H15 119.9 . . ?
C17 C16 C15 120.10(16) . . ?
C17 C16 H16 120.0 . . ?
C15 C16 H16 120.0 . . ?
C16 C17 C18 120.46(15) . . ?
C16 C17 H17 119.8 . . ?
C18 C17 H17 119.8 . . ?
C17 C18 C13 119.40(16) . . ?
C17 C18 H18 120.3 . . ?
C13 C18 H18 120.3 . . ?
N5 C19 C21 112.82(13) . . ?
N5 C19 C20 119.77(14) . . ?
C21 C19 C20 127.14(14) . . ?
N6 C20 C19 177.00(18) . . ?
O6 C21 C19 116.66(14) . . ?
O6 C21 C22 118.49(14) . . ?
C19 C21 C22 124.85(14) . . ?
C23 C22 C27 119.63(15) . . ?
C23 C22 C21 117.76(14) . . ?
C27 C22 C21 122.57(15) . . ?
C24 C23 C22 120.11(15) . . ?
C24 C23 H23 119.9 . . ?
C22 C23 H23 119.9 . . ?
C23 C24 C25 120.15(16) . . ?
C23 C24 H24 119.9 . . ?
C25 C24 H24 119.9 . . ?
C26 C25 C24 120.12(16) . . ?
C26 C25 H25 119.9 . . ?
C24 C25 H25 119.9 . . ?
C25 C26 C27 120.31(16) . . ?
C25 C26 H26 119.8 . . ?
C27 C26 H26 119.8 . . ?
C26 C27 C22 119.68(16) . . ?
C26 C27 H27 120.2 . . ?
C22 C27 H27 120.2 . . ?
C29 C28 C33 120.12(15) . . ?
C29 C28 P1 121.04(13) . . ?
C33 C28 P1 118.83(13) . . ?
C30 C29 C28 119.71(17) . . ?
C30 C29 H29 120.1 . . ?
C28 C29 H29 120.1 . . ?
C31 C30 C29 120.22(17) . . ?
C31 C30 H30 119.9 . . ?
C29 C30 H30 119.9 . . ?
C30 C31 C32 120.16(16) . . ?
C30 C31 H31 119.9 . . ?
C32 C31 H31 119.9 . . ?
C33 C32 C31 120.49(17) . . ?
C33 C32 H32 119.8 . . ?
C31 C32 H32 119.8 . . ?
C32 C33 C28 119.27(16) . . ?
C32 C33 H33 120.4 . . ?
C28 C33 H33 120.4 . . ?
C35 C34 C39 120.12(15) . . ?
C35 C34 P1 118.89(13) . . ?
C39 C34 P1 120.05(12) . . ?
C36 C35 C34 119.49(16) . . ?
C36 C35 H35 120.3 . . ?
C34 C35 H35 120.3 . . ?
C37 C36 C35 120.63(16) . . ?
C37 C36 H36 119.7 . . ?
C35 C36 H36 119.7 . . ?
C36 C37 C38 119.90(16) . . ?
C36 C37 H37 120.0 . . ?
C38 C37 H37 120.0 . . ?
C39 C38 C37 120.39(16) . . ?
C39 C38 H38 119.8 . . ?
C37 C38 H38 119.8 . . ?
C38 C39 C34 119.44(16) . . ?
C38 C39 H39 120.3 . . ?
C34 C39 H39 120.3 . . ?
C45 C40 C41 119.77(15) . . ?
C45 C40 P1 120.55(12) . . ?
C41 C40 P1 119.55(13) . . ?
C42 C41 C40 119.70(16) . . ?
C42 C41 H41 120.1 . . ?
C40 C41 H41 120.1 . . ?
C41 C42 C43 120.28(16) . . ?
C41 C42 H42 119.9 . . ?
C43 C42 H42 119.9 . . ?
C44 C43 C42 119.89(16) . . ?
C44 C43 H43 120.1 . . ?
C42 C43 H43 120.1 . . ?
C45 C44 C43 120.64(16) . . ?
C45 C44 H44 119.7 . . ?
C43 C44 H44 119.7 . . ?
C44 C45 C40 119.71(15) . . ?
C44 C45 H45 120.1 . . ?
C40 C45 H45 120.1 . . ?
C51 C46 C47 119.89(15) . . ?
C51 C46 P1 120.33(12) . . ?
C47 C46 P1 119.77(12) . . ?
C48 C47 C46 119.96(16) . . ?
C48 C47 H47 120.0 . . ?
C46 C47 H47 120.0 . . ?
C47 C48 C49 119.88(16) . . ?
C47 C48 H48 120.1 . . ?
C49 C48 H48 120.1 . . ?
C50 C49 C48 120.37(16) . . ?
C50 C49 H49 119.8 . . ?
C48 C49 H49 119.8 . . ?
C49 C50 C51 120.51(16) . . ?
C49 C50 H50 119.7 . . ?
C51 C50 H50 119.7 . . ?
C50 C51 C46 119.38(16) . . ?
C50 C51 H51 120.3 . . ?
C46 C51 H51 120.3 . . ?
N1 Fe1 N3 93.96(6) . . ?
N1 Fe1 N5 95.54(6) . . ?
N3 Fe1 N5 95.15(6) . . ?
N1 Fe1 O6 174.03(5) . . ?
N3 Fe1 O6 91.94(5) . . ?
N5 Fe1 O6 83.05(5) . . ?
N1 Fe1 O4 89.83(5) . . ?
N3 Fe1 O4 83.23(5) . . ?
N5 Fe1 O4 174.49(5) . . ?
O6 Fe1 O4 91.73(5) . . ?
N1 Fe1 O2 82.70(5) . . ?
N3 Fe1 O2 173.30(5) . . ?
N5 Fe1 O2 90.96(5) . . ?
O6 Fe1 O2 91.52(5) . . ?
O4 Fe1 O2 90.93(5) . . ?
O1 N1 C1 118.12(13) . . ?
O1 N1 Fe1 127.50(11) . . ?
C1 N1 Fe1 114.30(10) . . ?
O3 N3 C10 119.15(13) . . ?
O3 N3 Fe1 127.23(10) . . ?
C10 N3 Fe1 113.62(10) . . ?
O5 N5 C19 119.20(13) . . ?
O5 N5 Fe1 127.01(10) . . ?
C19 N5 Fe1 113.68(10) . . ?
C3 O2 Fe1 113.77(10) . . ?
C12 O4 Fe1 112.44(10) . . ?
C21 O6 Fe1 113.54(10) . . ?
C34 P1 C28 111.37(8) . . ?
C34 P1 C40 109.77(8) . . ?
C28 P1 C40 108.21(7) . . ?
C34 P1 C46 106.26(7) . . ?
C28 P1 C46 109.79(8) . . ?
C40 P1 C46 111.46(7) . . ?

loop_
_geom_bond_atom_site_label_1
_geom_bond_atom_site_label_2
_geom_bond_distance
_geom_bond_site_symmetry_2
_geom_bond_publ_flag
C1 N1 1.386(2) . ?
C1 C3 1.421(2) . ?
C1 C2 1.426(2) . ?
C2 N2 1.146(2) . ?
C3 O2 1.2716(19) . ?
C3 C4 1.473(2) . ?
C4 C9 1.397(2) . ?
C4 C5 1.400(2) . ?
C5 C6 1.383(3) . ?
C5 H5 0.9500 . ?
C6 C7 1.390(3) . ?
C6 H6 0.9500 . ?
C7 C8 1.382(3) . ?
C7 H7 0.9500 . ?
C8 C9 1.392(2) . ?
C8 H8 0.9500 . ?
C9 H9 0.9500 . ?
C10 N3 1.383(2) . ?
C10 C12 1.418(2) . ?
C10 C11 1.424(2) . ?
C11 N4 1.147(2) . ?
C12 O4 1.2710(19) . ?
C12 C13 1.480(2) . ?
C13 C18 1.393(2) . ?
C13 C14 1.401(2) . ?
C14 C15 1.387(2) . ?
C14 H14 0.9500 . ?
C15 C16 1.389(2) . ?
C15 H15 0.9500 . ?
C16 C17 1.386(2) . ?
C16 H16 0.9500 . ?
C17 C18 1.392(2) . ?
C17 H17 0.9500 . ?
C18 H18 0.9500 . ?
C19 N5 1.379(2) . ?
C19 C21 1.422(2) . ?
C19 C20 1.426(2) . ?
C20 N6 1.147(2) . ?
C21 O6 1.2701(18) . ?
C21 C22 1.475(2) . ?
C22 C23 1.397(2) . ?
C22 C27 1.400(2) . ?
C23 C24 1.384(2) . ?
C23 H23 0.9500 . ?
C24 C25 1.389(2) . ?
C24 H24 0.9500 . ?
C25 C26 1.385(3) . ?
C25 H25 0.9500 . ?
C26 C27 1.391(2) . ?
C26 H26 0.9500 . ?
C27 H27 0.9500 . ?
C28 C29 1.393(2) . ?
C28 C33 1.399(2) . ?
C28 P1 1.7952(16) . ?
C29 C30 1.387(2) . ?
C29 H29 0.9500 . ?
C30 C31 1.379(3) . ?
C30 H30 0.9500 . ?
C31 C32 1.387(3) . ?
C31 H31 0.9500 . ?
C32 C33 1.384(2) . ?
C32 H32 0.9500 . ?
C33 H33 0.9500 . ?
C34 C35 1.394(2) . ?
C34 C39 1.400(2) . ?
C34 P1 1.7933(17) . ?
C35 C36 1.386(2) . ?
C35 H35 0.9500 . ?
C36 C37 1.381(2) . ?
C36 H36 0.9500 . ?
C37 C38 1.390(2) . ?
C37 H37 0.9500 . ?
C38 C39 1.385(2) . ?
C38 H38 0.9500 . ?
C39 H39 0.9500 . ?
C40 C45 1.393(2) . ?
C40 C41 1.404(2) . ?
C40 P1 1.7971(16) . ?
C41 C42 1.382(2) . ?
C41 H41 0.9500 . ?
C42 C43 1.389(3) . ?
C42 H42 0.9500 . ?
C43 C44 1.384(2) . ?
C43 H43 0.9500 . ?
C44 C45 1.383(2) . ?
C44 H44 0.9500 . ?
C45 H45 0.9500 . ?
C46 C51 1.396(2) . ?
C46 C47 1.403(2) . ?
C46 P1 1.7989(16) . ?
C47 C48 1.384(2) . ?
C47 H47 0.9500 . ?
C48 C49 1.389(2) . ?
C48 H48 0.9500 . ?
C49 C50 1.382(2) . ?
C49 H49 0.9500 . ?
C50 C51 1.390(2) . ?
C50 H50 0.9500 . ?
C51 H51 0.9500 . ?
Fe1 N1 1.8627(13) . ?
Fe1 N3 1.8638(13) . ?
Fe1 N5 1.8712(13) . ?
Fe1 O6 1.9467(11) . ?
Fe1 O4 1.9604(11) . ?
Fe1 O2 1.9607(11) . ?
N1 O1 1.2530(17) . ?
N3 O3 1.2512(17) . ?
N5 O5 1.2541(17) . ?

loop_
_geom_torsion_atom_site_label_1
_geom_torsion_atom_site_label_2
_geom_torsion_atom_site_label_3
_geom_torsion_atom_site_label_4
_geom_torsion
_geom_torsion_site_symmetry_1
_geom_torsion_site_symmetry_2
_geom_torsion_site_symmetry_3
_geom_torsion_site_symmetry_4
_geom_torsion_publ_flag
N1 C1 C3 O2 1.2(2) . . . . ?
C2 C1 C3 O2 -174.38(15) . . . . ?
N1 C1 C3 C4 179.88(14) . . . . ?
C2 C1 C3 C4 4.3(3) . . . . ?
O2 C3 C4 C9 -155.08(15) . . . . ?
C1 C3 C4 C9 26.3(2) . . . . ?
O2 C3 C4 C5 23.1(2) . . . . ?
C1 C3 C4 C5 -155.47(16) . . . . ?
C9 C4 C5 C6 -0.9(2) . . . . ?
C3 C4 C5 C6 -179.14(15) . . . . ?
C4 C5 C6 C7 -0.3(3) . . . . ?
C5 C6 C7 C8 1.1(3) . . . . ?
C6 C7 C8 C9 -0.7(3) . . . . ?
C7 C8 C9 C4 -0.5(3) . . . . ?
C5 C4 C9 C8 1.3(2) . . . . ?
C3 C4 C9 C8 179.44(15) . . . . ?
N3 C10 C12 O4 2.3(2) . . . . ?
C11 C10 C12 O4 -172.65(15) . . . . ?
N3 C10 C12 C13 -178.26(14) . . . . ?
C11 C10 C12 C13 6.8(3) . . . . ?
O4 C12 C13 C18 -138.94(16) . . . . ?
C10 C12 C13 C18 41.6(2) . . . . ?
O4 C12 C13 C14 36.6(2) . . . . ?
C10 C12 C13 C14 -142.86(16) . . . . ?
C18 C13 C14 C15 -0.8(2) . . . . ?
C12 C13 C14 C15 -176.37(15) . . . . ?
C13 C14 C15 C16 1.6(3) . . . . ?
C14 C15 C16 C17 -0.9(3) . . . . ?
C15 C16 C17 C18 -0.7(3) . . . . ?
C16 C17 C18 C13 1.5(2) . . . . ?
C14 C13 C18 C17 -0.8(2) . . . . ?
C12 C13 C18 C17 174.67(15) . . . . ?
N5 C19 C21 O6 4.1(2) . . . . ?
C20 C19 C21 O6 -169.88(15) . . . . ?
N5 C19 C21 C22 -175.48(14) . . . . ?
C20 C19 C21 C22 10.6(3) . . . . ?
O6 C21 C22 C23 20.6(2) . . . . ?
C19 C21 C22 C23 -159.85(16) . . . . ?
O6 C21 C22 C27 -156.89(15) . . . . ?
C19 C21 C22 C27 22.7(2) . . . . ?
C27 C22 C23 C24 0.7(2) . . . . ?
C21 C22 C23 C24 -176.82(15) . . . . ?
C22 C23 C24 C25 -0.8(3) . . . . ?
C23 C24 C25 C26 0.1(3) . . . . ?
C24 C25 C26 C27 0.7(3) . . . . ?
C25 C26 C27 C22 -0.7(3) . . . . ?
C23 C22 C27 C26 0.0(2) . . . . ?
C21 C22 C27 C26 177.46(15) . . . . ?
C33 C28 C29 C30 -1.7(3) . . . . ?
P1 C28 C29 C30 177.71(15) . . . . ?
C28 C29 C30 C31 0.4(3) . . . . ?
C29 C30 C31 C32 1.2(3) . . . . ?
C30 C31 C32 C33 -1.5(3) . . . . ?
C31 C32 C33 C28 0.3(3) . . . . ?
C29 C28 C33 C32 1.3(3) . . . . ?
P1 C28 C33 C32 -178.08(13) . . . . ?
C39 C34 C35 C36 1.3(2) . . . . ?
P1 C34 C35 C36 -167.60(13) . . . . ?
C34 C35 C36 C37 -0.4(3) . . . . ?
C35 C36 C37 C38 -1.1(3) . . . . ?
C36 C37 C38 C39 1.8(3) . . . . ?
C37 C38 C39 C34 -0.9(3) . . . . ?
C35 C34 C39 C38 -0.6(2) . . . . ?
P1 C34 C39 C38 168.12(13) . . . . ?
C45 C40 C41 C42 0.4(2) . . . . ?
P1 C40 C41 C42 176.21(13) . . . . ?
C40 C41 C42 C43 0.1(3) . . . . ?
C41 C42 C43 C44 -0.7(3) . . . . ?
C42 C43 C44 C45 0.8(3) . . . . ?
C43 C44 C45 C40 -0.3(3) . . . . ?
C41 C40 C45 C44 -0.3(2) . . . . ?
P1 C40 C45 C44 -176.11(13) . . . . ?
C51 C46 C47 C48 -0.9(2) . . . . ?
P1 C46 C47 C48 178.34(13) . . . . ?
C46 C47 C48 C49 0.2(3) . . . . ?
C47 C48 C49 C50 0.7(3) . . . . ?
C48 C49 C50 C51 -0.9(3) . . . . ?
C49 C50 C51 C46 0.2(3) . . . . ?
C47 C46 C51 C50 0.7(2) . . . . ?
P1 C46 C51 C50 -178.55(13) . . . . ?
C3 C1 N1 O1 -179.07(13) . . . . ?
C2 C1 N1 O1 -3.0(2) . . . . ?
C3 C1 N1 Fe1 -2.08(17) . . . . ?
C2 C1 N1 Fe1 174.01(11) . . . . ?
N3 Fe1 N1 O1 4.20(13) . . . . ?
N5 Fe1 N1 O1 -91.38(13) . . . . ?
O4 Fe1 N1 O1 87.40(13) . . . . ?
O2 Fe1 N1 O1 178.36(13) . . . . ?
N3 Fe1 N1 C1 -172.46(11) . . . . ?
N5 Fe1 N1 C1 91.96(11) . . . . ?
O4 Fe1 N1 C1 -89.26(11) . . . . ?
O2 Fe1 N1 C1 1.70(10) . . . . ?
C12 C10 N3 O3 -175.47(13) . . . . ?
C11 C10 N3 O3 -0.1(2) . . . . ?
C12 C10 N3 Fe1 4.00(17) . . . . ?
C11 C10 N3 Fe1 179.40(11) . . . . ?
N1 Fe1 N3 O3 -97.23(13) . . . . ?
N5 Fe1 N3 O3 -1.29(13) . . . . ?
O6 Fe1 N3 O3 81.90(13) . . . . ?
O4 Fe1 N3 O3 173.41(13) . . . . ?
N1 Fe1 N3 C10 83.36(11) . . . . ?
N5 Fe1 N3 C10 179.30(11) . . . . ?
O6 Fe1 N3 C10 -97.51(11) . . . . ?
O4 Fe1 N3 C10 -6.00(10) . . . . ?
C21 C19 N5 O5 177.96(13) . . . . ?
C20 C19 N5 O5 -7.6(2) . . . . ?
C21 C19 N5 Fe1 -5.61(17) . . . . ?
C20 C19 N5 Fe1 168.85(12) . . . . ?
N1 Fe1 N5 O5 6.14(13) . . . . ?
N3 Fe1 N5 O5 -88.36(13) . . . . ?
O6 Fe1 N5 O5 -179.69(13) . . . . ?
O2 Fe1 N5 O5 88.90(13) . . . . ?
N1 Fe1 N5 C19 -169.96(11) . . . . ?
N3 Fe1 N5 C19 95.55(11) . . . . ?
O6 Fe1 N5 C19 4.21(11) . . . . ?
O2 Fe1 N5 C19 -87.20(11) . . . . ?
C1 C3 O2 Fe1 0.14(17) . . . . ?
C4 C3 O2 Fe1 -178.59(10) . . . . ?
N1 Fe1 O2 C3 -1.03(10) . . . . ?
N5 Fe1 O2 C3 -96.50(11) . . . . ?
O6 Fe1 O2 C3 -179.57(10) . . . . ?
O4 Fe1 O2 C3 88.68(10) . . . . ?
C10 C12 O4 Fe1 -7.06(17) . . . . ?
C13 C12 O4 Fe1 173.43(11) . . . . ?
N1 Fe1 O4 C12 -86.71(11) . . . . ?
N3 Fe1 O4 C12 7.30(10) . . . . ?
O6 Fe1 O4 C12 99.05(10) . . . . ?
O2 Fe1 O4 C12 -169.40(10) . . . . ?
C19 C21 O6 Fe1 -0.64(17) . . . . ?
C22 C21 O6 Fe1 178.95(11) . . . . ?
N3 Fe1 O6 C21 -96.95(11) . . . . ?
N5 Fe1 O6 C21 -1.99(11) . . . . ?
O4 Fe1 O6 C21 179.76(11) . . . . ?
O2 Fe1 O6 C21 88.79(11) . . . . ?
C35 C34 P1 C28 -35.28(15) . . . . ?
C39 C34 P1 C28 155.83(13) . . . . ?
C35 C34 P1 C40 -155.09(13) . . . . ?
C39 C34 P1 C40 36.01(15) . . . . ?
C35 C34 P1 C46 84.25(14) . . . . ?
C39 C34 P1 C46 -84.64(14) . . . . ?
C29 C28 P1 C34 96.59(16) . . . . ?
C33 C28 P1 C34 -84.03(15) . . . . ?
C29 C28 P1 C40 -142.67(15) . . . . ?
C33 C28 P1 C40 36.71(15) . . . . ?
C29 C28 P1 C46 -20.82(17) . . . . ?
C33 C28 P1 C46 158.56(13) . . . . ?
C45 C40 P1 C34 -145.89(13) . . . . ?
C41 C40 P1 C34 38.28(15) . . . . ?
C45 C40 P1 C28 92.38(14) . . . . ?
C41 C40 P1 C28 -83.45(14) . . . . ?
C45 C40 P1 C46 -28.44(16) . . . . ?
C41 C40 P1 C46 155.73(13) . . . . ?
C51 C46 P1 C34 -166.72(13) . . . . ?
C47 C46 P1 C34 14.04(15) . . . . ?
C51 C46 P1 C28 -46.16(15) . . . . ?
C47 C46 P1 C28 134.59(13) . . . . ?
C51 C46 P1 C40 73.72(15) . . . . ?
C47 C46 P1 C40 -105.52(14) . . . . ?
